data_4339432
loop_
_publ_author_name
'Gennari, Marcello'
'Lanfranchi, Maurizio'
'Cammi, Roberto'
'Pellinghelli, Maria Angela'
'Marchi\`o, Luciano'

_publ_section_title
;
 Mononuclear and polynuclear copper(I) complexes with a new N,N',S-donor
 ligand and with structural analogies to the copper thionein core.
;
_journal_issue 24
_journal_name_full 'Inorganic chemistry'
_journal_page_first 10143
_journal_page_last 10152
_journal_paper_doi 10.1021/ic701189b
_journal_volume 46
_journal_year 2007
_chemical_formula_moiety 'C37 H36 Cu N3 O P S 1+, B F4 1-'
_chemical_formula_sum 'C37 H36 B Cu F4 N3 O P S'
_chemical_formula_weight 752.07
_chemical_name_systematic
;
 ?
;
_space_group_IT_number 2
_symmetry_cell_setting triclinic
_symmetry_space_group_name_Hall '-P 1'
_symmetry_space_group_name_H-M 'P -1'
_atom_sites_solution_hydrogens geom
_atom_sites_solution_primary direct
_atom_sites_solution_secondary difmap
_audit_creation_method SHELXL-97
_cell_angle_alpha 78.130(10)
_cell_angle_beta 78.950(10)
_cell_angle_gamma 70.410(10)
_cell_formula_units_Z 2
_cell_length_a 10.4310(10)
_cell_length_b 12.3780(10)
_cell_length_c 15.213(2)
_cell_measurement_reflns_used 8453
_cell_measurement_temperature 293(2)
_cell_measurement_theta_max 27.97
_cell_measurement_theta_min 1.77
_cell_volume 1794.8(3)
_computing_cell_refinement Saint
_computing_data_collection Smart
_computing_data_reduction Saint
_computing_molecular_graphics 'Ortep3 for windows'
_computing_structure_refinement 'SHELXL-97 (Sheldrick, 1997)'
_computing_structure_solution Sir97
_diffrn_ambient_temperature 293(2)
_diffrn_measured_fraction_theta_full 0.908
_diffrn_measured_fraction_theta_max 0.908
_diffrn_measurement_device_type 'Bruker Smart 1000 area detector'
_diffrn_measurement_method 'Theta & omega scan'
_diffrn_radiation_monochromator graphite
_diffrn_radiation_source 'fine-focus sealed tube'
_diffrn_radiation_type MoK\a
_diffrn_radiation_wavelength 0.71073
_diffrn_reflns_av_R_equivalents 0.0328
_diffrn_reflns_av_sigmaI/netI 0.0505
_diffrn_reflns_limit_h_max 13
_diffrn_reflns_limit_h_min -13
_diffrn_reflns_limit_k_max 16
_diffrn_reflns_limit_k_min -15
_diffrn_reflns_limit_l_max 19
_diffrn_reflns_limit_l_min -19
_diffrn_reflns_number 19539
_diffrn_reflns_theta_full 27.97
_diffrn_reflns_theta_max 27.97
_diffrn_reflns_theta_min 1.77
_diffrn_standards_decay_% none
_exptl_absorpt_coefficient_mu 0.766
_exptl_absorpt_correction_T_max 1.000
_exptl_absorpt_correction_T_min 0.653
_exptl_absorpt_correction_type multi-scan
_exptl_absorpt_process_details SADABS
_exptl_crystal_colour colorless
_exptl_crystal_density_diffrn 1.392
_exptl_crystal_density_method 'not measured'
_exptl_crystal_description block
_exptl_crystal_F_000 776
_exptl_crystal_size_max 0.38
_exptl_crystal_size_mid 0.30
_exptl_crystal_size_min 0.10
_refine_diff_density_max 0.233
_refine_diff_density_min -0.249
_refine_diff_density_rms 0.039
_refine_ls_extinction_method none
_refine_ls_goodness_of_fit_ref 1.009
_refine_ls_hydrogen_treatment mixed
_refine_ls_matrix_type full
_refine_ls_number_parameters 518
_refine_ls_number_reflns 7848
_refine_ls_number_restraints 30
_refine_ls_restrained_S_all 1.049
_refine_ls_R_factor_all 0.0702
_refine_ls_R_factor_gt 0.0357
_refine_ls_shift/su_max 0.001
_refine_ls_shift/su_mean 0.000
_refine_ls_structure_factor_coef Fsqd
_refine_ls_weighting_details 'calc w=1/[\s^2^(Fo^2^)+(0.0265P)^2^+0.0000P] where P=(Fo^2^+2Fc^2^)/3'
_refine_ls_weighting_scheme calc
_refine_ls_wR_factor_gt 0.0683
_refine_ls_wR_factor_ref 0.0736
_reflns_number_gt 4898
_reflns_number_total 7848
_reflns_threshold_expression >2sigma(I)
_cod_data_source_file ic701189b-file004.cif
_cod_data_source_block mg194
_cod_depositor_comments
;
The following automatic conversions were performed:

'_symmetry_cell_setting' value 'Triclinic' changed to 'triclinic'
according to
/usr/data/users/saulius/automatic-downloads/retrospective/ACS/lib/dictionaries/cif_core.dic
dictionary named 'cif_core.dic' version 2.4.2 from 2011-04-26.

Automatic conversion script
Id: cif_fix_values 2281 2013-09-26 08:29:07Z andrius 
;
_cod_original_sg_symbol_H-M P-1
_cod_database_code 4339432

loop_
_symmetry_equiv_pos_as_xyz
'x, y, z'
'-x, -y, -z'

loop_
_atom_site_label
_atom_site_type_symbol
_atom_site_fract_x
_atom_site_fract_y
_atom_site_fract_z
_atom_site_U_iso_or_equiv
_atom_site_adp_type
_atom_site_occupancy
_atom_site_symmetry_multiplicity
_atom_site_calc_flag
_atom_site_refinement_flags
_atom_site_disorder_assembly
_atom_site_disorder_group
C11 C 0.4515(2) 0.32688(19) 0.48785(15) 0.0473(5) Uani 1 1 d . . .
C12 C 0.6814(2) 0.0810(2) 0.59925(17) 0.0610(6) Uani 1 1 d . . .
H12A H 0.7090 0.1183 0.6393 0.073 Uiso 1 1 calc R . .
H12B H 0.7643 0.0345 0.5669 0.073 Uiso 1 1 calc R . .
C13 C 0.6044(2) 0.00121(19) 0.65624(15) 0.0502(6) Uani 1 1 d . . .
C15 C 0.5319(2) 0.3156(2) 0.84999(14) 0.0509(6) Uani 1 1 d . . .
C16 C 0.2577(2) 0.44962(18) 0.82204(14) 0.0477(5) Uani 1 1 d . . .
C17 C 0.3128(2) 0.21543(18) 0.91427(14) 0.0505(6) Uani 1 1 d . . .
C21 C 0.5366(3) 0.2844(2) 0.41138(16) 0.0637(7) Uani 1 1 d . . .
H21 H 0.5293 0.3171 0.3510 0.076 Uiso 1 1 calc R . .
C23 C 0.6630(2) -0.1184(2) 0.66669(16) 0.0558(6) Uani 1 1 d . . .
C25 C 0.6552(3) 0.2314(2) 0.83251(17) 0.0655(7) Uani 1 1 d . . .
H25 H 0.6592 0.1720 0.8023 0.079 Uiso 1 1 calc R . .
C26 C 0.2521(2) 0.53130(19) 0.74512(15) 0.0529(6) Uani 1 1 d . . .
H26 H 0.3061 0.5100 0.6915 0.063 Uiso 1 1 calc R . .
C27 C 0.3740(3) 0.1685(2) 0.99135(18) 0.0809(8) Uani 1 1 d . . .
H27 H 0.4548 0.1819 0.9961 0.097 Uiso 1 1 calc R . .
C31 C 0.6316(3) 0.1862(2) 0.44329(17) 0.0677(7) Uani 1 1 d . . .
H31 H 0.7027 0.1383 0.4086 0.081 Uiso 1 1 calc R . .
C33 C 0.5924(3) -0.1833(2) 0.72914(17) 0.0594(6) Uani 1 1 d . . .
C35 C 0.7731(3) 0.2340(2) 0.85933(19) 0.0778(8) Uani 1 1 d . . .
H35 H 0.8556 0.1764 0.8471 0.093 Uiso 1 1 calc R . .
C36 C 0.1679(2) 0.6444(2) 0.74606(17) 0.0623(6) Uani 1 1 d . . .
H36 H 0.1660 0.6986 0.6936 0.075 Uiso 1 1 calc R . .
C37 C 0.3178(4) 0.1017(3) 1.0619(2) 0.0983(10) Uani 1 1 d . . .
H37 H 0.3612 0.0705 1.1135 0.118 Uiso 1 1 calc R . .
C41 C 0.3343(2) 0.43230(19) 0.49176(14) 0.0479(5) Uani 1 1 d . . .
C43 C 0.4635(2) -0.1329(2) 0.77436(16) 0.0558(6) Uani 1 1 d . . .
C45 C 0.7699(3) 0.3199(3) 0.90339(19) 0.0828(8) Uani 1 1 d . . .
H45 H 0.8491 0.3205 0.9225 0.099 Uiso 1 1 calc R . .
C46 C 0.0870(2) 0.6765(2) 0.8248(2) 0.0680(7) Uani 1 1 d . . .
H46 H 0.0303 0.7525 0.8257 0.082 Uiso 1 1 calc R . .
C47 C 0.2001(4) 0.0812(2) 1.0568(2) 0.0841(9) Uani 1 1 d . . .
H47 H 0.1614 0.0375 1.1053 0.101 Uiso 1 1 calc R . .
C51 C 0.3434(3) 0.5329(2) 0.43334(16) 0.0623(6) Uani 1 1 d . . .
H51 H 0.4231 0.5302 0.3930 0.075 Uiso 1 1 calc R . .
C53 C 0.4127(2) -0.0140(2) 0.75525(16) 0.0559(6) Uani 1 1 d . . .
H53 H 0.3247 0.0217 0.7823 0.067 Uiso 1 1 calc R . .
C55 C 0.6488(3) 0.4054(3) 0.9193(2) 0.0959(10) Uani 1 1 d . . .
H55 H 0.6460 0.4656 0.9483 0.115 Uiso 1 1 calc R . .
C56 C 0.0899(2) 0.5966(2) 0.90183(19) 0.0709(7) Uani 1 1 d . . .
H56 H 0.0347 0.6185 0.9549 0.085 Uiso 1 1 calc R . .
C57 C 0.1388(3) 0.1247(2) 0.9805(2) 0.0855(9) Uani 1 1 d . . .
H57 H 0.0586 0.1099 0.9762 0.103 Uiso 1 1 calc R . .
C61 C 0.2386(3) 0.6358(2) 0.43329(19) 0.0712(7) Uani 1 1 d . . .
H61 H 0.2470 0.7012 0.3927 0.085 Uiso 1 1 calc R . .
C63 C 0.7954(3) -0.1759(2) 0.6094(2) 0.0889(9) Uani 1 1 d . . .
H63A H 0.8722 -0.1725 0.6336 0.133 Uiso 1 1 calc R . .
H63B H 0.7950 -0.1359 0.5482 0.133 Uiso 1 1 calc R . .
H63C H 0.8026 -0.2554 0.6101 0.133 Uiso 1 1 calc R . .
C65 C 0.5310(3) 0.4032(2) 0.89289(19) 0.0780(8) Uani 1 1 d . . .
H65 H 0.4494 0.4620 0.9042 0.094 Uiso 1 1 calc R . .
C66 C 0.1742(2) 0.4837(2) 0.90127(16) 0.0621(7) Uani 1 1 d . . .
H66 H 0.1755 0.4300 0.9540 0.075 Uiso 1 1 calc R . .
C67 C 0.1950(3) 0.1904(2) 0.90978(18) 0.0724(7) Uani 1 1 d . . .
H67 H 0.1527 0.2188 0.8575 0.087 Uiso 1 1 calc R . .
C71 C 0.1218(3) 0.6413(2) 0.49346(19) 0.0716(7) Uani 1 1 d . . .
H71 H 0.0516 0.7114 0.4951 0.086 Uiso 1 1 calc R . .
C73 C 0.7565(4) -0.3464(3) 0.7966(3) 0.1338(14) Uani 1 1 d . . .
H73A H 0.8204 -0.3033 0.7742 0.201 Uiso 1 1 calc R . .
H73B H 0.8018 -0.4268 0.7916 0.201 Uiso 1 1 calc R . .
H73C H 0.7228 -0.3386 0.8591 0.201 Uiso 1 1 calc R . .
C81 C 0.1079(2) 0.5437(2) 0.55155(17) 0.0625(6) Uani 1 1 d . . .
H81 H 0.0275 0.5483 0.5917 0.075 Uiso 1 1 calc R . .
C83 C 0.3818(3) -0.2015(2) 0.83974(19) 0.0817(8) Uani 1 1 d . . .
H83A H 0.3015 -0.1494 0.8684 0.123 Uiso 1 1 calc R . .
H83B H 0.4369 -0.2511 0.8850 0.123 Uiso 1 1 calc R . .
H83C H 0.3548 -0.2478 0.8077 0.123 Uiso 1 1 calc R . .
C91 C 0.2120(2) 0.43830(19) 0.55127(14) 0.0475(5) Uani 1 1 d . . .
C101 C 0.0353(2) 0.3554(2) 0.69342(16) 0.0705(7) Uani 1 1 d . . .
H10A H 0.0446 0.4075 0.7289 0.106 Uiso 1 1 calc R . .
H10B H 0.0170 0.2895 0.7329 0.106 Uiso 1 1 calc R . .
H10C H -0.0393 0.3948 0.6585 0.106 Uiso 1 1 calc R . .
N11 N 0.60472(18) 0.17022(15) 0.53401(13) 0.0528(5) Uani 1 1 d . . .
N13 N 0.48082(18) 0.05393(15) 0.70055(12) 0.0521(5) Uani 1 1 d . . .
N21 N 0.49564(17) 0.25616(15) 0.56310(11) 0.0461(4) Uani 1 1 d . . .
O13 O 0.64551(19) -0.30295(14) 0.74526(14) 0.0864(6) Uani 1 1 d . . .
P14 P 0.37832(6) 0.30444(5) 0.81644(4) 0.04839(15) Uani 1 1 d . . .
S11 S 0.19177(6) 0.30765(5) 0.61825(4) 0.05472(16) Uani 1 1 d . . .
Cu Cu 0.40101(3) 0.23451(2) 0.690922(18) 0.05041(10) Uani 1 1 d . . .
B1 B 0.0259(4) 0.0218(4) 0.6977(3) 0.0879(11) Uani 1 1 d D . .
F1 F 0.1023(13) -0.0077(15) 0.7613(12) 0.241(11) Uani 0.33 1 d PD A 1
F2 F -0.0890(12) -0.0246(13) 0.7362(10) 0.094(4) Uani 0.33 1 d PD A 1
F3 F 0.0784(16) -0.0509(14) 0.6327(12) 0.202(7) Uani 0.33 1 d PD A 1
F4 F -0.0241(14) 0.1227(8) 0.6558(12) 0.127(5) Uani 0.33 1 d PD A 1
F5 F -0.0841(12) 0.1150(12) 0.6811(11) 0.123(6) Uani 0.33 1 d PD A 2
F7 F 0.1397(10) 0.0374(14) 0.6379(9) 0.169(4) Uani 0.33 1 d PD A 2
F6 F 0.012(2) -0.0770(10) 0.6948(12) 0.191(6) Uani 0.33 1 d PD A 2
F8 F 0.0560(10) 0.0330(12) 0.7814(6) 0.107(4) Uani 0.33 1 d PD A 2
F10 F 0.0410(16) 0.0673(13) 0.6063(7) 0.166(5) Uani 0.33 1 d PD A 3
F9 F 0.1194(12) -0.0824(7) 0.7049(7) 0.113(3) Uani 0.33 1 d PD A 3
F11 F 0.0671(14) 0.0894(9) 0.7431(10) 0.147(6) Uani 0.33 1 d PD A 3
F12 F -0.1071(9) 0.0311(13) 0.7251(9) 0.090(4) Uani 0.33 1 d PD A 3

loop_
_atom_site_aniso_label
_atom_site_aniso_U_11
_atom_site_aniso_U_22
_atom_site_aniso_U_33
_atom_site_aniso_U_23
_atom_site_aniso_U_13
_atom_site_aniso_U_12
C11 0.0452(13) 0.0537(14) 0.0483(13) -0.0117(11) -0.0004(11) -0.0227(11)
C12 0.0383(13) 0.0527(14) 0.0824(18) -0.0133(13) 0.0047(12) -0.0068(11)
C13 0.0410(13) 0.0460(13) 0.0627(15) -0.0142(11) -0.0059(11) -0.0094(11)
C15 0.0484(14) 0.0533(14) 0.0496(13) -0.0131(11) 0.0015(11) -0.0151(11)
C16 0.0442(13) 0.0498(13) 0.0500(13) -0.0152(11) 0.0012(10) -0.0153(11)
C17 0.0550(14) 0.0458(13) 0.0472(13) -0.0113(10) -0.0004(11) -0.0119(11)
C21 0.0698(17) 0.0732(18) 0.0468(14) -0.0140(13) 0.0092(13) -0.0268(15)
C23 0.0461(14) 0.0483(14) 0.0701(16) -0.0161(12) -0.0103(12) -0.0053(12)
C25 0.0598(16) 0.0615(16) 0.0770(18) -0.0223(13) -0.0048(14) -0.0164(13)
C26 0.0538(14) 0.0528(14) 0.0521(14) -0.0148(12) 0.0018(11) -0.0174(12)
C27 0.101(2) 0.094(2) 0.0613(17) 0.0083(16) -0.0242(16) -0.0522(19)
C31 0.0630(17) 0.0736(18) 0.0609(16) -0.0258(14) 0.0219(13) -0.0212(15)
C33 0.0591(16) 0.0432(14) 0.0757(17) -0.0103(13) -0.0227(14) -0.0074(12)
C35 0.0511(17) 0.078(2) 0.100(2) -0.0218(17) -0.0061(15) -0.0123(14)
C36 0.0605(16) 0.0499(15) 0.0731(17) -0.0060(13) -0.0059(13) -0.0164(13)
C37 0.139(3) 0.103(2) 0.0621(19) 0.0144(17) -0.029(2) -0.057(2)
C41 0.0463(13) 0.0550(14) 0.0478(13) -0.0097(11) -0.0090(10) -0.0201(11)
C43 0.0537(15) 0.0515(15) 0.0668(16) -0.0049(12) -0.0163(12) -0.0200(12)
C45 0.0586(18) 0.107(2) 0.096(2) -0.0333(19) -0.0035(16) -0.0363(18)
C46 0.0521(15) 0.0499(15) 0.098(2) -0.0242(15) -0.0003(15) -0.0085(12)
C47 0.103(2) 0.0650(18) 0.072(2) 0.0014(15) 0.0133(18) -0.0304(18)
C51 0.0549(15) 0.0667(17) 0.0673(16) -0.0005(13) -0.0088(13) -0.0266(14)
C53 0.0444(13) 0.0533(15) 0.0677(16) -0.0116(12) -0.0030(12) -0.0133(12)
C55 0.075(2) 0.115(3) 0.121(3) -0.069(2) 0.0035(19) -0.038(2)
C56 0.0575(16) 0.0671(18) 0.0784(19) -0.0303(15) 0.0185(14) -0.0105(14)
C57 0.0656(18) 0.080(2) 0.101(2) 0.0117(18) -0.0033(17) -0.0292(16)
C61 0.0709(19) 0.0569(17) 0.089(2) 0.0065(14) -0.0262(16) -0.0256(15)
C63 0.0747(19) 0.0586(17) 0.110(2) -0.0237(16) 0.0120(17) 0.0031(14)
C65 0.0531(16) 0.086(2) 0.104(2) -0.0508(17) 0.0022(15) -0.0178(14)
C66 0.0600(15) 0.0605(16) 0.0558(15) -0.0126(12) 0.0101(12) -0.0132(13)
C67 0.0605(17) 0.0810(19) 0.0684(17) 0.0132(14) -0.0106(14) -0.0259(15)
C71 0.0672(19) 0.0578(17) 0.085(2) -0.0072(15) -0.0257(16) -0.0073(14)
C73 0.122(3) 0.084(2) 0.167(4) 0.017(2) -0.064(3) 0.009(2)
C81 0.0482(15) 0.0690(17) 0.0651(16) -0.0153(14) -0.0074(12) -0.0086(13)
C83 0.0777(19) 0.0682(18) 0.099(2) 0.0069(16) -0.0137(17) -0.0325(16)
C91 0.0456(13) 0.0546(14) 0.0469(13) -0.0087(10) -0.0100(10) -0.0189(11)
C101 0.0453(14) 0.098(2) 0.0648(16) -0.0120(15) 0.0051(12) -0.0248(14)
N11 0.0432(11) 0.0498(11) 0.0584(12) -0.0147(10) 0.0100(9) -0.0108(9)
N13 0.0440(11) 0.0450(11) 0.0647(12) -0.0118(9) 0.0000(9) -0.0125(9)
N21 0.0390(10) 0.0480(11) 0.0480(11) -0.0136(9) 0.0045(8) -0.0113(8)
O13 0.0805(13) 0.0451(10) 0.1255(17) -0.0026(10) -0.0270(12) -0.0078(9)
P14 0.0487(3) 0.0473(3) 0.0454(3) -0.0111(3) 0.0017(3) -0.0119(3)
S11 0.0457(3) 0.0629(4) 0.0563(4) -0.0098(3) 0.0010(3) -0.0217(3)
Cu 0.05146(18) 0.04677(17) 0.04829(17) -0.01312(12) 0.00316(13) -0.01093(13)
B1 0.072(3) 0.061(3) 0.108(4) -0.010(2) 0.007(3) -0.002(2)
F1 0.077(9) 0.214(18) 0.39(3) 0.015(17) -0.128(14) 0.028(10)
F2 0.083(7) 0.095(10) 0.085(5) 0.019(7) -0.009(5) -0.022(6)
F3 0.158(11) 0.144(12) 0.258(18) -0.109(13) 0.117(13) -0.022(11)
F4 0.097(10) 0.048(5) 0.205(12) 0.020(6) -0.011(9) -0.009(5)
F5 0.061(7) 0.126(11) 0.170(12) -0.056(9) -0.054(8) 0.028(6)
F7 0.110(7) 0.176(11) 0.202(11) -0.051(9) 0.054(7) -0.050(8)
F6 0.250(19) 0.082(7) 0.248(19) 0.019(9) -0.064(15) -0.071(12)
F8 0.055(5) 0.135(10) 0.098(5) -0.038(6) -0.045(4) 0.045(6)
F10 0.149(11) 0.153(12) 0.129(8) 0.072(8) 0.016(7) -0.033(10)
F9 0.102(6) 0.063(4) 0.126(7) -0.022(4) 0.015(5) 0.024(4)
F11 0.105(7) 0.095(7) 0.253(17) -0.061(8) -0.064(10) -0.002(7)
F12 0.063(4) 0.105(11) 0.080(7) -0.012(7) -0.009(4) -0.001(6)

loop_
_atom_type_symbol
_atom_type_description
_atom_type_scat_dispersion_real
_atom_type_scat_dispersion_imag
_atom_type_scat_source
C C 0.0033 0.0016 'International Tables Vol C Tables 4.2.6.8 and 6.1.1.4'
H H 0.0000 0.0000 'International Tables Vol C Tables 4.2.6.8 and 6.1.1.4'
N N 0.0061 0.0033 'International Tables Vol C Tables 4.2.6.8 and 6.1.1.4'
O O 0.0106 0.0060 'International Tables Vol C Tables 4.2.6.8 and 6.1.1.4'
P P 0.1023 0.0942 'International Tables Vol C Tables 4.2.6.8 and 6.1.1.4'
S S 0.1246 0.1234 'International Tables Vol C Tables 4.2.6.8 and 6.1.1.4'
Cu Cu 0.3201 1.2651 'International Tables Vol C Tables 4.2.6.8 and 6.1.1.4'
B B 0.0013 0.0007 'International Tables Vol C Tables 4.2.6.8 and 6.1.1.4'
F F 0.0171 0.0103 'International Tables Vol C Tables 4.2.6.8 and 6.1.1.4'

loop_
_geom_angle_atom_site_label_1
_geom_angle_atom_site_label_2
_geom_angle_atom_site_label_3
_geom_angle
N21 C11 C21 109.4(2)
N21 C11 C41 122.08(18)
C21 C11 C41 128.4(2)
N11 C12 C13 114.88(18)
N13 C13 C23 122.9(2)
N13 C13 C12 115.75(19)
C23 C13 C12 121.2(2)
C65 C15 C25 117.8(2)
C65 C15 P14 123.46(19)
C25 C15 P14 118.75(18)
C26 C16 C66 118.1(2)
C26 C16 P14 118.43(16)
C66 C16 P14 123.41(18)
C27 C17 C67 117.1(2)
C27 C17 P14 124.9(2)
C67 C17 P14 117.98(18)
C31 C21 C11 105.9(2)
C33 C23 C13 116.8(2)
C33 C23 C63 121.4(2)
C13 C23 C63 121.7(2)
C15 C25 C35 120.8(2)
C16 C26 C36 121.3(2)
C17 C27 C37 121.0(3)
N11 C31 C21 107.7(2)
C23 C33 O13 120.4(2)
C23 C33 C43 122.1(2)
O13 C33 C43 117.4(2)
C45 C35 C25 120.6(3)
C46 C36 C26 119.8(2)
C47 C37 C27 120.7(3)
C51 C41 C91 117.7(2)
C51 C41 C11 118.6(2)
C91 C41 C11 123.7(2)
C53 C43 C33 115.8(2)
C53 C43 C83 120.8(2)
C33 C43 C83 123.4(2)
C35 C45 C55 119.2(3)
C56 C46 C36 120.0(2)
C37 C47 C57 119.5(3)
C61 C51 C41 122.3(2)
N13 C53 C43 124.6(2)
C45 C55 C65 120.5(3)
C46 C56 C66 120.4(2)
C47 C57 C67 120.1(3)
C71 C61 C51 119.4(2)
C15 C65 C55 121.1(3)
C56 C66 C16 120.4(2)
C57 C67 C17 121.6(3)
C61 C71 C81 120.2(2)
C71 C81 C91 121.1(2)
C81 C91 C41 119.3(2)
C81 C91 S11 122.25(18)
C41 C91 S11 118.34(17)
C31 N11 N21 111.23(19)
C31 N11 C12 128.8(2)
N21 N11 C12 119.81(17)
C53 N13 C13 117.47(19)
C53 N13 Cu 120.30(14)
C13 N13 Cu 122.15(15)
C11 N21 N11 105.73(16)
C11 N21 Cu 131.54(14)
N11 N21 Cu 119.68(13)
C33 O13 C73 115.0(2)
C16 P14 C15 102.55(10)
C16 P14 C17 103.53(10)
C15 P14 C17 103.76(11)
C16 P14 Cu 116.15(7)
C15 P14 Cu 117.91(7)
C17 P14 Cu 111.25(7)
C91 S11 C101 104.01(12)
C91 S11 Cu 101.04(7)
C101 S11 Cu 114.86(8)
N21 Cu N13 91.46(7)
N21 Cu P14 137.14(5)
N13 Cu P14 115.63(5)
N21 Cu S11 83.91(5)
N13 Cu S11 110.78(5)
P14 Cu S11 113.07(2)
F4 B1 F6 132.5(11)
F4 B1 F1 127.3(11)
F6 B1 F1 100.1(12)
F4 B1 F9 152.3(10)
F6 B1 F9 51.3(9)
F1 B1 F9 61.2(8)
F4 B1 F12 82.6(6)
F6 B1 F12 73.4(10)
F1 B1 F12 115.5(11)
F9 B1 F12 119.5(9)
F4 B1 F5 30.6(7)
F6 B1 F5 115.7(9)
F1 B1 F5 130.8(10)
F9 B1 F5 166.4(9)
F12 B1 F5 52.3(6)
F4 B1 F3 106.5(10)
F6 B1 F3 49.3(8)
F1 B1 F3 111.5(9)
F9 B1 F3 52.4(8)
F12 B1 F3 109.8(10)
F5 B1 F3 117.3(10)
F4 B1 F10 48.6(8)
F6 B1 F10 101.6(10)
F1 B1 F10 134.8(11)
F9 B1 F10 105.2(8)
F12 B1 F10 108.5(8)
F5 B1 F10 71.2(7)
F3 B1 F10 59.4(8)
F4 B1 F7 78.5(8)
F6 B1 F7 110.1(10)
F1 B1 F7 87.2(10)
F9 B1 F7 75.6(9)
F12 B1 F7 156.5(9)
F5 B1 F7 108.9(9)
F3 B1 F7 63.4(7)
F10 B1 F7 48.2(6)
F4 B1 F11 78.2(8)
F6 B1 F11 148.4(9)
F1 B1 F11 49.2(9)
F9 B1 F11 106.3(7)
F12 B1 F11 110.1(8)
F5 B1 F11 87.3(7)
F3 B1 F11 140.0(10)
F10 B1 F11 106.4(8)
F7 B1 F11 79.4(9)
F4 B1 F8 107.9(10)
F6 B1 F8 114.8(9)
F1 B1 F8 27.4(8)
F9 B1 F8 87.4(7)
F12 B1 F8 96.4(8)
F5 B1 F8 103.8(7)
F3 B1 F8 138.8(9)
F10 B1 F8 140.5(9)
F7 B1 F8 102.4(8)
F11 B1 F8 34.7(6)
F4 B1 F2 107.3(7)
F6 B1 F2 50.0(9)
F1 B1 F2 104.6(9)
F9 B1 F2 93.5(8)
F12 B1 F2 26.0(6)
F5 B1 F2 77.7(7)
F3 B1 F2 94.7(9)
F10 B1 F2 119.7(9)
F7 B1 F2 157.9(9)
F11 B1 F2 122.4(10)
F8 B1 F2 96.0(9)

loop_
_geom_bond_atom_site_label_1
_geom_bond_atom_site_label_2
_geom_bond_distance
C11 N21 1.345(3)
C11 C21 1.400(3)
C11 C41 1.461(3)
C12 N11 1.451(3)
C12 C13 1.512(3)
C13 N13 1.351(2)
C13 C23 1.388(3)
C15 C65 1.373(3)
C15 C25 1.377(3)
C15 P14 1.826(2)
C16 C26 1.377(3)
C16 C66 1.396(3)
C16 P14 1.824(2)
C17 C27 1.371(3)
C17 C67 1.381(3)
C17 P14 1.827(2)
C21 C31 1.353(3)
C23 C33 1.379(3)
C23 C63 1.519(3)
C25 C35 1.380(3)
C26 C36 1.383(3)
C27 C37 1.377(4)
C31 N11 1.341(3)
C33 O13 1.384(3)
C33 C43 1.389(3)
C35 C45 1.357(4)
C36 C46 1.374(3)
C37 C47 1.354(4)
C41 C51 1.393(3)
C41 C91 1.405(3)
C43 C53 1.376(3)
C43 C83 1.499(3)
C45 C55 1.367(4)
C46 C56 1.367(3)
C47 C57 1.357(4)
C51 C61 1.372(3)
C53 N13 1.338(3)
C55 C65 1.374(3)
C56 C66 1.380(3)
C57 C67 1.372(3)
C61 C71 1.367(3)
C71 C81 1.375(3)
C73 O13 1.413(3)
C81 C91 1.390(3)
C91 S11 1.780(2)
C101 S11 1.799(2)
N11 N21 1.346(2)
N13 Cu 2.0916(17)
N21 Cu 2.0137(17)
P14 Cu 2.1957(7)
S11 Cu 2.4482(7)
B1 F4 1.266(10)
B1 F6 1.288(8)
B1 F1 1.289(11)
B1 F9 1.328(8)
B1 F12 1.343(10)
B1 F5 1.347(9)
B1 F3 1.384(10)
B1 F10 1.389(9)
B1 F7 1.393(8)
B1 F11 1.398(10)
B1 F8 1.412(9)
B1 F2 1.471(11)
